data_7000602
loop_
_publ_author_name
'Femoni, Cristina'
'Della Pergola, Roberto'
'Iapalucci, Maria Carmela'
'Kaswalder, Francesco'
'Ricc\`o, Mauro'
'Zacchini, Stefano'

_publ_section_title
;
 Copolymerization of Fe4Cu2C(CO)12 moieties with bidentate N-ligands:
 synthesis and crystal structure of the
 [Fe4Cu2(\m6-C)(CO)12(\m-bipy)]4&#x00B7;8THF square tetramer and the
 infinite [Fe4Cu2(\m6-C)(CO)12(\m-L--L)]\\infty zigzag chains
;
_journal_issue 9
_journal_name_full 'Dalton Transactions'
_journal_page_first 1509
_journal_page_last 1511
_journal_paper_doi 10.1039/b821639h
_journal_year 2009
_chemical_formula_sum 'C29 H20 Cu2 Fe4 N2 O14'
_chemical_formula_weight 970.95
_chemical_name_systematic
;
?
;
_space_group_IT_number 15
_symmetry_cell_setting monoclinic
_symmetry_space_group_name_Hall '-C 2yc'
_symmetry_space_group_name_H-M 'C 1 2/c 1'
_atom_sites_solution_hydrogens geom
_atom_sites_solution_primary direct
_atom_sites_solution_secondary difmap
_audit_creation_method SHELXL-97
_cell_angle_alpha 90.00
_cell_angle_beta 98.330(3)
_cell_angle_gamma 90.00
_cell_formula_units_Z 4
_cell_length_a 8.9719(11)
_cell_length_b 24.368(3)
_cell_length_c 15.6080(19)
_cell_measurement_reflns_used 9932
_cell_measurement_temperature 296(2)
_cell_measurement_theta_max 28.494
_cell_measurement_theta_min 2.442
_cell_volume 3376.3(7)
_computing_cell_refinement 'BRUKER AXS PROGRAMS'
_computing_data_collection 'BRUKER AXS PROGRAMS'
_computing_data_reduction 'BRUKER AXS PROGRAMS'
_computing_structure_refinement 'SHELXL-97 (Sheldrick, 1997)'
_computing_structure_solution 'SHELXS-97 (Sheldrick, 1990)'
_diffrn_ambient_temperature 296(2)
_diffrn_measured_fraction_theta_full 0.985
_diffrn_measured_fraction_theta_max 0.985
_diffrn_measurement_device_type 'CCD Area Detector'
_diffrn_measurement_method 'omega scans'
_diffrn_radiation_monochromator graphite
_diffrn_radiation_source 'fine-focus sealed tube'
_diffrn_radiation_type MoK\a
_diffrn_radiation_wavelength 0.71073
_diffrn_reflns_av_R_equivalents 0.0187
_diffrn_reflns_av_sigmaI/netI 0.0137
_diffrn_reflns_limit_h_max 11
_diffrn_reflns_limit_h_min -11
_diffrn_reflns_limit_k_max 31
_diffrn_reflns_limit_k_min -31
_diffrn_reflns_limit_l_max 20
_diffrn_reflns_limit_l_min -20
_diffrn_reflns_number 18946
_diffrn_reflns_theta_full 27.49
_diffrn_reflns_theta_max 27.49
_diffrn_reflns_theta_min 1.67
_exptl_absorpt_coefficient_mu 2.981
_exptl_absorpt_correction_T_max 0.4683
_exptl_absorpt_correction_T_min 0.3172
_exptl_absorpt_correction_type empirical
_exptl_crystal_colour black
_exptl_crystal_density_diffrn 1.910
_exptl_crystal_density_method 'not measured'
_exptl_crystal_description prismatic
_exptl_crystal_F_000 1928
_exptl_crystal_size_max 0.50
_exptl_crystal_size_mid 0.30
_exptl_crystal_size_min 0.30
_refine_diff_density_max 0.426
_refine_diff_density_min -0.242
_refine_diff_density_rms 0.059
_refine_ls_extinction_method none
_refine_ls_goodness_of_fit_ref 1.048
_refine_ls_hydrogen_treatment constr
_refine_ls_matrix_type full
_refine_ls_number_parameters 231
_refine_ls_number_reflns 3830
_refine_ls_number_restraints 0
_refine_ls_restrained_S_all 1.048
_refine_ls_R_factor_all 0.0195
_refine_ls_R_factor_gt 0.0183
_refine_ls_shift/su_max 0.001
_refine_ls_shift/su_mean 0.000
_refine_ls_structure_factor_coef Fsqd
_refine_ls_weighting_details 'calc w=1/[\s^2^(Fo^2^)+(0.0223P)^2^+4.7413P] where P=(Fo^2^+2Fc^2^)/3'
_refine_ls_weighting_scheme calc
_refine_ls_wR_factor_gt 0.0469
_refine_ls_wR_factor_ref 0.0475
_reflns_number_gt 3644
_reflns_number_total 3830
_reflns_threshold_expression >2sigma(I)
_cod_data_source_file b821639h.txt
_cod_data_source_block c2c
_cod_depositor_comments
;
The following automatic conversions were performed:
'_symmetry_cell_setting' value 'Monoclinic' changed to 'monoclinic'
according to '/home/saulius/struct/CIF-dictionaries/cif_core.dic'
dictionary named 'cif_core.dic' version 2.4.1 from 2010-06-29.

Automatic conversion script
Id: cif_fix_enum 1527 2010-12-29 10:47:43Z saulius 
;
_cod_original_sg_symbol_H-M C2/c
_cod_database_code 7000602

loop_
_symmetry_equiv_pos_as_xyz
'x, y, z'
'-x, y, -z+1/2'
'x+1/2, y+1/2, z'
'-x+1/2, y+1/2, -z+1/2'
'-x, -y, -z'
'x, -y, z-1/2'
'-x+1/2, -y+1/2, -z'
'x+1/2, -y+1/2, z-1/2'

loop_
_atom_site_label
_atom_site_type_symbol
_atom_site_fract_x
_atom_site_fract_y
_atom_site_fract_z
_atom_site_U_iso_or_equiv
_atom_site_adp_type
_atom_site_occupancy
_atom_site_symmetry_multiplicity
_atom_site_calc_flag
_atom_site_refinement_flags
_atom_site_disorder_assembly
_atom_site_disorder_group
Fe1 Fe 0.37011(2) 0.277687(7) 0.202380(12) 0.00961(5) Uani 1 1 d . . .
Fe2 Fe 0.59618(2) 0.218238(8) 0.151424(12) 0.00939(5) Uani 1 1 d . . .
Cu1 Cu 0.357685(19) 0.167675(7) 0.197155(11) 0.01230(5) Uani 1 1 d . . .
C1 C 0.74982(16) 0.17029(6) 0.16043(9) 0.0152(3) Uani 1 1 d . . .
O1 O 0.84689(13) 0.14043(5) 0.15503(8) 0.0232(2) Uani 1 1 d . . .
C2 C 0.68911(17) 0.27087(6) 0.09609(10) 0.0148(3) Uani 1 1 d . . .
O2 O 0.74529(13) 0.30422(5) 0.06050(8) 0.0222(2) Uani 1 1 d . . .
C3 C 0.49916(16) 0.18503(6) 0.05719(9) 0.0143(3) Uani 1 1 d . . .
O3 O 0.44537(13) 0.16438(5) -0.00551(7) 0.0211(2) Uani 1 1 d . . .
C4 C 0.33496(18) 0.34064(6) 0.25472(10) 0.0193(3) Uani 1 1 d . . .
O4 O 0.31100(16) 0.38159(5) 0.28642(8) 0.0315(3) Uani 1 1 d . . .
C5 C 0.17773(17) 0.25566(6) 0.17204(10) 0.0170(3) Uani 1 1 d . . .
O5 O 0.05240(13) 0.24615(5) 0.15384(8) 0.0285(3) Uani 1 1 d . . .
C6 C 0.38749(15) 0.30553(6) 0.09877(9) 0.0145(3) Uani 1 1 d . . .
O6 O 0.38792(13) 0.32523(5) 0.03204(7) 0.0221(2) Uani 1 1 d . . .
C7 C 0.5000 0.21855(7) 0.2500 0.0086(3) Uani 1 2 d S . .
N1 N 0.23392(14) 0.11279(5) 0.14295(8) 0.0148(2) Uani 1 1 d . . .
C8 C 0.16363(16) 0.08032(6) 0.10325(9) 0.0149(3) Uani 1 1 d . . .
C9 C 0.07795(16) 0.03922(6) 0.05122(9) 0.0150(3) Uani 1 1 d . . .
C10 C -0.03398(18) 0.05555(6) -0.01534(10) 0.0190(3) Uani 1 1 d . . .
H10 H -0.0557 0.0926 -0.0248 0.023 Uiso 1 1 calc R . .
C11 C 0.11228(17) -0.01593(6) 0.06703(10) 0.0179(3) Uani 1 1 d . . .
H11 H 0.1871 -0.0260 0.1119 0.021 Uiso 1 1 calc R . .
C101 C 0.5799(2) 1.03468(9) 0.14752(15) 0.0394(5) Uani 1 1 d . . .
H10A H 0.5841 1.0556 0.2007 0.047 Uiso 1 1 calc R . .
H10B H 0.5720 1.0601 0.0992 0.047 Uiso 1 1 calc R . .
O100 O 0.45329(15) 0.99804(6) 0.13797(11) 0.0429(4) Uani 1 1 d . . .
C103 C 0.6567(2) 0.95083(8) 0.09417(13) 0.0310(4) Uani 1 1 d . . .
H10C H 0.6499 0.9591 0.0329 0.037 Uiso 1 1 calc R . .
H10D H 0.7184 0.9184 0.1073 0.037 Uiso 1 1 calc R . .
C102 C 0.7181(2) 0.99956(8) 0.14987(13) 0.0294(4) Uani 1 1 d . . .
H10E H 0.7567 0.9882 0.2085 0.035 Uiso 1 1 calc R . .
H10F H 0.7969 1.0185 0.1250 0.035 Uiso 1 1 calc R . .
C104 C 0.5033(2) 0.94380(8) 0.12065(15) 0.0366(4) Uani 1 1 d . . .
H10G H 0.4347 0.9268 0.0745 0.044 Uiso 1 1 calc R . .
H10H H 0.5090 0.9210 0.1720 0.044 Uiso 1 1 calc R . .

loop_
_atom_site_aniso_label
_atom_site_aniso_U_11
_atom_site_aniso_U_22
_atom_site_aniso_U_33
_atom_site_aniso_U_23
_atom_site_aniso_U_13
_atom_site_aniso_U_12
Fe1 0.00911(10) 0.00866(10) 0.01068(10) 0.00129(7) 0.00015(7) 0.00119(7)
Fe2 0.00922(10) 0.00991(10) 0.00906(10) -0.00034(7) 0.00137(7) 0.00002(7)
Cu1 0.01239(9) 0.01075(9) 0.01305(9) -0.00241(6) -0.00059(6) -0.00352(6)
C1 0.0150(7) 0.0156(7) 0.0150(7) -0.0002(5) 0.0018(5) -0.0013(5)
O1 0.0194(6) 0.0226(6) 0.0288(6) 0.0008(5) 0.0070(5) 0.0077(4)
C2 0.0140(7) 0.0157(7) 0.0152(7) -0.0022(5) 0.0035(5) 0.0019(5)
O2 0.0244(6) 0.0193(6) 0.0253(6) 0.0029(5) 0.0119(5) -0.0027(4)
C3 0.0122(6) 0.0159(7) 0.0152(7) 0.0008(5) 0.0036(5) 0.0012(5)
O3 0.0197(6) 0.0276(6) 0.0155(5) -0.0064(4) 0.0009(4) -0.0036(4)
C4 0.0242(8) 0.0169(7) 0.0164(7) 0.0037(6) 0.0015(6) 0.0043(6)
O4 0.0489(8) 0.0176(6) 0.0280(6) -0.0034(5) 0.0056(6) 0.0120(5)
C5 0.0160(7) 0.0166(7) 0.0183(7) 0.0061(6) 0.0020(5) 0.0021(5)
O5 0.0124(6) 0.0325(7) 0.0389(7) 0.0118(6) -0.0022(5) -0.0025(5)
C6 0.0094(6) 0.0145(7) 0.0190(7) 0.0015(6) 0.0003(5) 0.0003(5)
O6 0.0194(6) 0.0271(6) 0.0197(6) 0.0109(5) 0.0026(4) 0.0029(4)
C7 0.0076(8) 0.0082(8) 0.0096(8) 0.000 0.0001(7) 0.000
N1 0.0151(6) 0.0137(6) 0.0149(6) 0.0002(5) 0.0002(5) -0.0026(5)
C8 0.0161(7) 0.0141(7) 0.0144(7) 0.0018(5) 0.0015(5) -0.0018(5)
C9 0.0150(7) 0.0148(7) 0.0150(7) -0.0025(5) 0.0013(5) -0.0058(5)
C10 0.0207(7) 0.0129(7) 0.0219(7) 0.0002(6) -0.0018(6) -0.0025(6)
C11 0.0168(7) 0.0167(7) 0.0184(7) 0.0003(6) -0.0039(5) -0.0031(6)
C101 0.0285(10) 0.0315(10) 0.0566(13) -0.0154(9) 0.0006(9) -0.0018(8)
O100 0.0215(7) 0.0421(8) 0.0650(10) -0.0288(7) 0.0063(6) -0.0023(6)
C103 0.0270(9) 0.0298(9) 0.0370(10) -0.0043(8) 0.0073(7) 0.0024(7)
C102 0.0239(9) 0.0302(9) 0.0338(9) -0.0001(8) 0.0031(7) -0.0011(7)
C104 0.0342(10) 0.0322(10) 0.0463(12) -0.0109(9) 0.0150(9) -0.0058(8)

loop_
_atom_type_symbol
_atom_type_description
_atom_type_scat_dispersion_real
_atom_type_scat_dispersion_imag
_atom_type_scat_source
C C 0.0033 0.0016 'International Tables Vol C Tables 4.2.6.8 and 6.1.1.4'
N N 0.0061 0.0033 'International Tables Vol C Tables 4.2.6.8 and 6.1.1.4'
O O 0.0106 0.0060 'International Tables Vol C Tables 4.2.6.8 and 6.1.1.4'
Fe Fe 0.3463 0.8444 'International Tables Vol C Tables 4.2.6.8 and 6.1.1.4'
Cu Cu 0.3201 1.2651 'International Tables Vol C Tables 4.2.6.8 and 6.1.1.4'
H H 0.0000 0.0000 'International Tables Vol C Tables 4.2.6.8 and 6.1.1.4'

loop_
_geom_angle_atom_site_label_1
_geom_angle_atom_site_label_2
_geom_angle_atom_site_label_3
_geom_angle
_geom_angle_site_symmetry_1
_geom_angle_site_symmetry_3
_geom_angle_publ_flag
C6 Fe1 C4 97.62(7) . . ?
C6 Fe1 C5 94.66(6) . . ?
C4 Fe1 C5 98.62(7) . . ?
C6 Fe1 C7 120.39(5) . . ?
C4 Fe1 C7 126.91(6) . . ?
C5 Fe1 C7 112.32(6) . . ?
C6 Fe1 Fe1 109.45(5) . 2_655 ?
C4 Fe1 Fe1 86.62(5) . 2_655 ?
C5 Fe1 Fe1 154.50(5) . 2_655 ?
C7 Fe1 Fe1 48.20(4) . 2_655 ?
C6 Fe1 Fe2 164.58(5) . 2_655 ?
C4 Fe1 Fe2 94.61(5) . 2_655 ?
C5 Fe1 Fe2 92.77(5) . 2_655 ?
C7 Fe1 Fe2 44.189(6) . 2_655 ?
Fe1 Fe1 Fe2 61.847(9) 2_655 2_655 ?
C6 Fe1 Cu1 111.20(5) . . ?
C4 Fe1 Cu1 149.53(5) . . ?
C5 Fe1 Cu1 70.18(5) . . ?
C7 Fe1 Cu1 44.53(4) . . ?
Fe1 Fe1 Cu1 92.731(5) 2_655 . ?
Fe2 Fe1 Cu1 59.038(8) 2_655 . ?
C6 Fe1 Fe2 76.64(5) . . ?
C4 Fe1 Fe2 141.60(5) . . ?
C5 Fe1 Fe2 119.56(5) . . ?
C7 Fe1 Fe2 43.745(8) . . ?
Fe1 Fe1 Fe2 61.008(10) 2_655 . ?
Fe2 Fe1 Fe2 87.934(11) 2_655 . ?
Cu1 Fe1 Fe2 59.042(8) . . ?
C3 Fe2 C1 92.67(7) . . ?
C3 Fe2 C2 97.51(7) . . ?
C1 Fe2 C2 95.55(7) . . ?
C3 Fe2 C7 116.77(5) . . ?
C1 Fe2 C7 112.24(6) . . ?
C2 Fe2 C7 133.40(7) . . ?
C3 Fe2 Cu1 121.22(5) . 2_655 ?
C1 Fe2 Cu1 66.93(5) . 2_655 ?
C2 Fe2 Cu1 137.00(5) . 2_655 ?
C7 Fe2 Cu1 45.38(4) . 2_655 ?
C3 Fe2 Cu1 72.32(5) . . ?
C1 Fe2 Cu1 108.44(5) . . ?
C2 Fe2 Cu1 154.09(5) . . ?
C7 Fe2 Cu1 45.15(4) . . ?
Cu1 Fe2 Cu1 64.618(9) 2_655 . ?
C3 Fe2 Fe1 157.58(5) . 2_655 ?
C1 Fe2 Fe1 107.09(5) . 2_655 ?
C2 Fe2 Fe1 91.16(5) . 2_655 ?
C7 Fe2 Fe1 46.09(4) . 2_655 ?
Cu1 Fe2 Fe1 60.502(11) 2_655 2_655 ?
Cu1 Fe2 Fe1 91.023(10) . 2_655 ?
C3 Fe2 Fe1 100.81(5) . . ?
C1 Fe2 Fe1 157.65(5) . . ?
C2 Fe2 Fe1 100.21(5) . . ?
C7 Fe2 Fe1 45.62(4) . . ?
Cu1 Fe2 Fe1 90.785(10) 2_655 . ?
Cu1 Fe2 Fe1 60.096(11) . . ?
Fe1 Fe2 Fe1 57.146(10) 2_655 . ?
N1 Cu1 C7 174.01(5) . . ?
N1 Cu1 C1 97.94(5) . 2_655 ?
C7 Cu1 C1 85.40(3) . 2_655 ?
N1 Cu1 Fe2 138.32(4) . 2_655 ?
C7 Cu1 Fe2 45.006(6) . 2_655 ?
C1 Cu1 Fe2 40.43(3) 2_655 2_655 ?
N1 Cu1 Fe2 131.47(4) . . ?
C7 Cu1 Fe2 44.775(8) . . ?
C1 Cu1 Fe2 130.12(3) 2_655 . ?
Fe2 Cu1 Fe2 89.780(10) 2_655 . ?
N1 Cu1 Fe1 138.66(4) . . ?
C7 Cu1 Fe1 46.07(4) . . ?
C1 Cu1 Fe1 88.15(3) 2_655 . ?
Fe2 Cu1 Fe1 60.460(8) 2_655 . ?
Fe2 Cu1 Fe1 60.862(8) . . ?
N1 Cu1 Cu1 133.86(4) . 2_655 ?
C7 Cu1 Cu1 41.20(4) . 2_655 ?
C1 Cu1 Cu1 85.14(3) 2_655 2_655 ?
Fe2 Cu1 Cu1 57.876(8) 2_655 2_655 ?
Fe2 Cu1 Cu1 57.506(10) . 2_655 ?
Fe1 Cu1 Cu1 87.268(5) . 2_655 ?
O1 C1 Fe2 171.31(13) . . ?
O1 C1 Cu1 115.81(11) . 2_655 ?
Fe2 C1 Cu1 72.64(5) . 2_655 ?
O2 C2 Fe2 178.85(14) . . ?
O3 C3 Fe2 175.54(13) . . ?
O4 C4 Fe1 178.34(14) . . ?
O5 C5 Fe1 174.27(14) . . ?
O6 C6 Fe1 174.71(13) . . ?
Fe2 C7 Fe2 179.53(11) 2_655 . ?
Fe2 C7 Cu1 89.61(4) 2_655 . ?
Fe2 C7 Cu1 90.08(4) . . ?
Fe2 C7 Cu1 90.08(4) 2_655 2_655 ?
Fe2 C7 Cu1 89.61(4) . 2_655 ?
Cu1 C7 Cu1 97.60(8) . 2_655 ?
Fe2 C7 Fe1 90.64(4) 2_655 2_655 ?
Fe2 C7 Fe1 89.72(4) . 2_655 ?
Cu1 C7 Fe1 172.99(7) . 2_655 ?
Cu1 C7 Fe1 89.404(13) 2_655 2_655 ?
Fe2 C7 Fe1 89.72(4) 2_655 . ?
Fe2 C7 Fe1 90.64(4) . . ?
Cu1 C7 Fe1 89.404(13) . . ?
Cu1 C7 Fe1 172.99(7) 2_655 . ?
Fe1 C7 Fe1 83.60(7) 2_655 . ?
C8 N1 Cu1 173.84(12) . . ?
N1 C8 C9 178.28(16) . . ?
C11 C9 C10 121.63(13) . . ?
C11 C9 C8 119.02(13) . . ?
C10 C9 C8 119.32(14) . . ?
C11 C10 C9 119.05(14) 5 . ?
C11 C10 H10 120.5 5 . ?
C9 C10 H10 120.5 . . ?
C10 C11 C9 119.32(14) 5 . ?
C10 C11 H11 120.3 5 . ?
C9 C11 H11 120.3 . . ?
O100 C101 C102 106.62(16) . . ?
O100 C101 H10A 110.4 . . ?
C102 C101 H10A 110.4 . . ?
O100 C101 H10B 110.4 . . ?
C102 C101 H10B 110.4 . . ?
H10A C101 H10B 108.6 . . ?
C104 O100 C101 109.18(14) . . ?
C104 C103 C102 101.62(15) . . ?
C104 C103 H10C 111.4 . . ?
C102 C103 H10C 111.4 . . ?
C104 C103 H10D 111.4 . . ?
C102 C103 H10D 111.4 . . ?
H10C C103 H10D 109.3 . . ?
C101 C102 C103 101.56(15) . . ?
C101 C102 H10E 111.5 . . ?
C103 C102 H10E 111.5 . . ?
C101 C102 H10F 111.5 . . ?
C103 C102 H10F 111.5 . . ?
H10E C102 H10F 109.3 . . ?
O100 C104 C103 105.70(16) . . ?
O100 C104 H10G 110.6 . . ?
C103 C104 H10G 110.6 . . ?
O100 C104 H10H 110.6 . . ?
C103 C104 H10H 110.6 . . ?
H10G C104 H10H 108.7 . . ?

loop_
_geom_bond_atom_site_label_1
_geom_bond_atom_site_label_2
_geom_bond_distance
_geom_bond_site_symmetry_2
_geom_bond_publ_flag
Fe1 C6 1.7812(15) . ?
Fe1 C4 1.7874(16) . ?
Fe1 C5 1.8040(15) . ?
Fe1 C7 1.9328(13) . ?
Fe1 Fe1 2.5765(5) 2_655 ?
Fe1 Fe2 2.6827(4) 2_655 ?
Fe1 Cu1 2.6838(4) . ?
Fe1 Fe2 2.7042(3) . ?
Fe2 C3 1.7902(15) . ?
Fe2 C1 1.7968(15) . ?
Fe2 C2 1.8150(15) . ?
Fe2 C7 1.8699(3) . ?
Fe2 Cu1 2.6441(4) 2_655 ?
Fe2 Cu1 2.6549(3) . ?
Fe2 Fe1 2.6827(4) 2_655 ?
Cu1 N1 1.8615(12) . ?
Cu1 C7 1.8822(12) . ?
Cu1 C1 2.5488(15) 2_655 ?
Cu1 Fe2 2.6441(4) 2_655 ?
Cu1 Cu1 2.8323(4) 2_655 ?
C1 O1 1.1473(18) . ?
C1 Cu1 2.5488(15) 2_655 ?
C2 O2 1.1421(19) . ?
C3 O3 1.1433(18) . ?
C4 O4 1.1478(19) . ?
C5 O5 1.1430(19) . ?
C6 O6 1.1474(18) . ?
C7 Fe2 1.8699(3) 2_655 ?
C7 Cu1 1.8822(12) 2_655 ?
C7 Fe1 1.9328(13) 2_655 ?
N1 C8 1.1378(19) . ?
C8 C9 1.440(2) . ?
C9 C11 1.393(2) . ?
C9 C10 1.394(2) . ?
C10 C11 1.383(2) 5 ?
C10 H10 0.9300 . ?
C11 C10 1.383(2) 5 ?
C11 H11 0.9300 . ?
C101 O100 1.435(2) . ?
C101 C102 1.503(3) . ?
C101 H10A 0.9700 . ?
C101 H10B 0.9700 . ?
O100 C104 1.434(2) . ?
C103 C104 1.503(3) . ?
C103 C102 1.527(3) . ?
C103 H10C 0.9700 . ?
C103 H10D 0.9700 . ?
C102 H10E 0.9700 . ?
C102 H10F 0.9700 . ?
C104 H10G 0.9700 . ?
C104 H10H 0.9700 . ?

loop_
_geom_torsion_atom_site_label_1
_geom_torsion_atom_site_label_2
_geom_torsion_atom_site_label_3
_geom_torsion_atom_site_label_4
_geom_torsion
_geom_torsion_site_symmetry_1
_geom_torsion_site_symmetry_2
_geom_torsion_site_symmetry_3
_geom_torsion_site_symmetry_4
_geom_torsion_publ_flag
C6 Fe1 Fe2 C3 -62.97(7) . . . . ?
C4 Fe1 Fe2 C3 -148.36(9) . . . . ?
C5 Fe1 Fe2 C3 24.81(7) . . . . ?
C7 Fe1 Fe2 C3 117.05(7) . . . . ?
Fe1 Fe1 Fe2 C3 175.51(5) 2_655 . . . ?
Fe2 Fe1 Fe2 C3 116.83(5) 2_655 . . . ?
Cu1 Fe1 Fe2 C3 62.19(5) . . . . ?
C6 Fe1 Fe2 C1 170.91(13) . . . . ?
C4 Fe1 Fe2 C1 85.52(15) . . . . ?
C5 Fe1 Fe2 C1 -101.30(13) . . . . ?
C7 Fe1 Fe2 C1 -9.07(13) . . . . ?
Fe1 Fe1 Fe2 C1 49.39(12) 2_655 . . . ?
Fe2 Fe1 Fe2 C1 -9.29(12) 2_655 . . . ?
Cu1 Fe1 Fe2 C1 -63.93(12) . . . . ?
C6 Fe1 Fe2 C2 36.79(7) . . . . ?
C4 Fe1 Fe2 C2 -48.60(9) . . . . ?
C5 Fe1 Fe2 C2 124.58(7) . . . . ?
C7 Fe1 Fe2 C2 -143.19(7) . . . . ?
Fe1 Fe1 Fe2 C2 -84.73(5) 2_655 . . . ?
Fe2 Fe1 Fe2 C2 -143.41(5) 2_655 . . . ?
Cu1 Fe1 Fe2 C2 161.95(5) . . . . ?
C6 Fe1 Fe2 C7 179.98(7) . . . . ?
C4 Fe1 Fe2 C7 94.59(9) . . . . ?
C5 Fe1 Fe2 C7 -92.23(7) . . . . ?
Fe1 Fe1 Fe2 C7 58.46(5) 2_655 . . . ?
Fe2 Fe1 Fe2 C7 -0.22(5) 2_655 . . . ?
Cu1 Fe1 Fe2 C7 -54.86(5) . . . . ?
C6 Fe1 Fe2 Cu1 175.00(5) . . . 2_655 ?
C4 Fe1 Fe2 Cu1 89.61(8) . . . 2_655 ?
C5 Fe1 Fe2 Cu1 -97.21(5) . . . 2_655 ?
C7 Fe1 Fe2 Cu1 -4.98(5) . . . 2_655 ?
Fe1 Fe1 Fe2 Cu1 53.484(9) 2_655 . . 2_655 ?
Fe2 Fe1 Fe2 Cu1 -5.198(8) 2_655 . . 2_655 ?
Cu1 Fe1 Fe2 Cu1 -59.840(9) . . . 2_655 ?
C6 Fe1 Fe2 Cu1 -125.15(5) . . . . ?
C4 Fe1 Fe2 Cu1 149.45(8) . . . . ?
C5 Fe1 Fe2 Cu1 -37.37(5) . . . . ?
C7 Fe1 Fe2 Cu1 54.86(5) . . . . ?
Fe1 Fe1 Fe2 Cu1 113.324(10) 2_655 . . . ?
Fe2 Fe1 Fe2 Cu1 54.642(7) 2_655 . . . ?
C6 Fe1 Fe2 Fe1 121.52(5) . . . 2_655 ?
C4 Fe1 Fe2 Fe1 36.13(8) . . . 2_655 ?
C5 Fe1 Fe2 Fe1 -150.70(5) . . . 2_655 ?
C7 Fe1 Fe2 Fe1 -58.46(5) . . . 2_655 ?
Fe2 Fe1 Fe2 Fe1 -58.682(11) 2_655 . . 2_655 ?
Cu1 Fe1 Fe2 Fe1 -113.324(10) . . . 2_655 ?
C3 Fe2 Cu1 N1 16.65(7) . . . . ?
C1 Fe2 Cu1 N1 -70.22(7) . . . . ?
C2 Fe2 Cu1 N1 86.62(12) . . . . ?
C7 Fe2 Cu1 N1 -173.58(8) . . . . ?
Cu1 Fe2 Cu1 N1 -122.24(5) 2_655 . . . ?
Fe1 Fe2 Cu1 N1 -178.62(5) 2_655 . . . ?
Fe1 Fe2 Cu1 N1 130.89(5) . . . . ?
C3 Fe2 Cu1 C7 -169.77(8) . . . . ?
C1 Fe2 Cu1 C7 103.37(8) . . . . ?
C2 Fe2 Cu1 C7 -99.80(12) . . . . ?
Cu1 Fe2 Cu1 C7 51.35(6) 2_655 . . . ?
Fe1 Fe2 Cu1 C7 -5.04(6) 2_655 . . . ?
Fe1 Fe2 Cu1 C7 -55.53(6) . . . . ?
C3 Fe2 Cu1 C1 -173.04(6) . . . 2_655 ?
C1 Fe2 Cu1 C1 100.10(4) . . . 2_655 ?
C2 Fe2 Cu1 C1 -103.07(11) . . . 2_655 ?
C7 Fe2 Cu1 C1 -3.27(7) . . . 2_655 ?
Cu1 Fe2 Cu1 C1 48.08(4) 2_655 . . 2_655 ?
Fe1 Fe2 Cu1 C1 -8.31(4) 2_655 . . 2_655 ?
Fe1 Fe2 Cu1 C1 -58.80(4) . . . 2_655 ?
C3 Fe2 Cu1 Fe2 -170.02(5) . . . 2_655 ?
C1 Fe2 Cu1 Fe2 103.12(5) . . . 2_655 ?
C2 Fe2 Cu1 Fe2 -100.05(11) . . . 2_655 ?
C7 Fe2 Cu1 Fe2 -0.25(6) . . . 2_655 ?
Cu1 Fe2 Cu1 Fe2 51.096(11) 2_655 . . 2_655 ?
Fe1 Fe2 Cu1 Fe2 -5.292(8) 2_655 . . 2_655 ?
Fe1 Fe2 Cu1 Fe2 -55.783(7) . . . 2_655 ?
C3 Fe2 Cu1 Fe1 -114.24(5) . . . . ?
C1 Fe2 Cu1 Fe1 158.90(5) . . . . ?
C2 Fe2 Cu1 Fe1 -44.27(11) . . . . ?
C7 Fe2 Cu1 Fe1 55.53(6) . . . . ?
Cu1 Fe2 Cu1 Fe1 106.879(9) 2_655 . . . ?
Fe1 Fe2 Cu1 Fe1 50.491(9) 2_655 . . . ?
C3 Fe2 Cu1 Cu1 138.88(5) . . . 2_655 ?
C1 Fe2 Cu1 Cu1 52.02(5) . . . 2_655 ?
C2 Fe2 Cu1 Cu1 -151.15(11) . . . 2_655 ?
C7 Fe2 Cu1 Cu1 -51.35(6) . . . 2_655 ?
Fe1 Fe2 Cu1 Cu1 -56.388(10) 2_655 . . 2_655 ?
Fe1 Fe2 Cu1 Cu1 -106.879(9) . . . 2_655 ?
C6 Fe1 Cu1 N1 -62.37(8) . . . . ?
C4 Fe1 Cu1 N1 97.56(12) . . . . ?
C5 Fe1 Cu1 N1 24.92(8) . . . . ?
C7 Fe1 Cu1 N1 -174.67(6) . . . . ?
Fe1 Fe1 Cu1 N1 -174.46(6) 2_655 . . . ?
Fe2 Fe1 Cu1 N1 130.95(6) 2_655 . . . ?
Fe2 Fe1 Cu1 N1 -120.94(6) . . . . ?
C6 Fe1 Cu1 C7 112.30(5) . . . . ?
C4 Fe1 Cu1 C7 -87.77(10) . . . . ?
C5 Fe1 Cu1 C7 -160.40(5) . . . . ?
Fe1 Fe1 Cu1 C7 0.213(6) 2_655 . . . ?
Fe2 Fe1 Cu1 C7 -54.373(8) 2_655 . . . ?
Fe2 Fe1 Cu1 C7 53.738(10) . . . . ?
C6 Fe1 Cu1 C1 -162.31(6) . . . 2_655 ?
C4 Fe1 Cu1 C1 -2.38(11) . . . 2_655 ?
C5 Fe1 Cu1 C1 -75.02(6) . . . 2_655 ?
C7 Fe1 Cu1 C1 85.39(3) . . . 2_655 ?
Fe1 Fe1 Cu1 C1 85.60(4) 2_655 . . 2_655 ?
Fe2 Fe1 Cu1 C1 31.01(3) 2_655 . . 2_655 ?
Fe2 Fe1 Cu1 C1 139.12(3) . . . 2_655 ?
C6 Fe1 Cu1 Fe2 166.67(5) . . . 2_655 ?
C4 Fe1 Cu1 Fe2 -33.39(10) . . . 2_655 ?
C5 Fe1 Cu1 Fe2 -106.03(5) . . . 2_655 ?
C7 Fe1 Cu1 Fe2 54.373(8) . . . 2_655 ?
Fe1 Fe1 Cu1 Fe2 54.586(10) 2_655 . . 2_655 ?
Fe2 Fe1 Cu1 Fe2 108.111(9) . . . 2_655 ?
C6 Fe1 Cu1 Fe2 58.56(5) . . . . ?
C4 Fe1 Cu1 Fe2 -141.50(10) . . . . ?
C5 Fe1 Cu1 Fe2 145.86(5) . . . . ?
C7 Fe1 Cu1 Fe2 -53.738(10) . . . . ?
Fe1 Fe1 Cu1 Fe2 -53.525(12) 2_655 . . . ?
Fe2 Fe1 Cu1 Fe2 -108.111(9) 2_655 . . . ?
C6 Fe1 Cu1 Cu1 112.47(5) . . . 2_655 ?
C4 Fe1 Cu1 Cu1 -87.60(10) . . . 2_655 ?
C5 Fe1 Cu1 Cu1 -160.24(5) . . . 2_655 ?
C7 Fe1 Cu1 Cu1 0.166(5) . . . 2_655 ?
Fe1 Fe1 Cu1 Cu1 0.379(11) 2_655 . . 2_655 ?
Fe2 Fe1 Cu1 Cu1 -54.207(9) 2_655 . . 2_655 ?
Fe2 Fe1 Cu1 Cu1 53.904(11) . . . 2_655 ?
C3 Fe2 C1 O1 43.7(9) . . . . ?
C2 Fe2 C1 O1 -54.1(9) . . . . ?
C7 Fe2 C1 O1 164.1(9) . . . . ?
Cu1 Fe2 C1 O1 166.6(9) 2_655 . . . ?
Cu1 Fe2 C1 O1 115.9(9) . . . . ?
Fe1 Fe2 C1 O1 -147.1(9) 2_655 . . . ?
Fe1 Fe2 C1 O1 171.1(8) . . . . ?
C3 Fe2 C1 Cu1 -122.96(5) . . . 2_655 ?
C2 Fe2 C1 Cu1 139.23(5) . . . 2_655 ?
C7 Fe2 C1 Cu1 -2.54(6) . . . 2_655 ?
Cu1 Fe2 C1 Cu1 -50.72(3) . . . 2_655 ?
Fe1 Fe2 C1 Cu1 46.30(3) 2_655 . . 2_655 ?
Fe1 Fe2 C1 Cu1 4.45(13) . . . 2_655 ?
C3 Fe2 C2 O2 52(7) . . . . ?
C1 Fe2 C2 O2 145(7) . . . . ?
C7 Fe2 C2 O2 -87(7) . . . . ?
Cu1 Fe2 C2 O2 -153(7) 2_655 . . . ?
Cu1 Fe2 C2 O2 -13(7) . . . . ?
Fe1 Fe2 C2 O2 -107(7) 2_655 . . . ?
Fe1 Fe2 C2 O2 -51(7) . . . . ?
C1 Fe2 C3 O3 -57.4(17) . . . . ?
C2 Fe2 C3 O3 38.5(17) . . . . ?
C7 Fe2 C3 O3 -174.0(17) . . . . ?
Cu1 Fe2 C3 O3 -121.9(17) 2_655 . . . ?
Cu1 Fe2 C3 O3 -165.9(17) . . . . ?
Fe1 Fe2 C3 O3 150.4(16) 2_655 . . . ?
Fe1 Fe2 C3 O3 140.5(17) . . . . ?
C6 Fe1 C4 O4 26(5) . . . . ?
C5 Fe1 C4 O4 -70(5) . . . . ?
C7 Fe1 C4 O4 164(5) . . . . ?
Fe1 Fe1 C4 O4 135(5) 2_655 . . . ?
Fe2 Fe1 C4 O4 -164(5) 2_655 . . . ?
Cu1 Fe1 C4 O4 -135(5) . . . . ?
Fe2 Fe1 C4 O4 104(5) . . . . ?
C6 Fe1 C5 O5 -80.3(14) . . . . ?
C4 Fe1 C5 O5 18.1(14) . . . . ?
C7 Fe1 C5 O5 154.1(14) . . . . ?
Fe1 Fe1 C5 O5 118.5(13) 2_655 . . . ?
Fe2 Fe1 C5 O5 113.2(14) 2_655 . . . ?
Cu1 Fe1 C5 O5 168.8(14) . . . . ?
Fe2 Fe1 C5 O5 -157.6(14) . . . . ?
C4 Fe1 C6 O6 -55.1(15) . . . . ?
C5 Fe1 C6 O6 44.2(15) . . . . ?
C7 Fe1 C6 O6 163.5(15) . . . . ?
Fe1 Fe1 C6 O6 -144.2(15) 2_655 . . . ?
Fe2 Fe1 C6 O6 162.8(13) 2_655 . . . ?
Cu1 Fe1 C6 O6 114.8(15) . . . . ?
Fe2 Fe1 C6 O6 163.5(15) . . . . ?
C3 Fe2 C7 Fe2 59.73(7) . . . 2_655 ?
C1 Fe2 C7 Fe2 -45.51(6) . . . 2_655 ?
C2 Fe2 C7 Fe2 -167.54(7) . . . 2_655 ?
Cu1 Fe2 C7 Fe2 -48.80(6) 2_655 . . 2_655 ?
Cu1 Fe2 C7 Fe2 48.80(5) . . . 2_655 ?
Fe1 Fe2 C7 Fe2 -138.20(6) 2_655 . . 2_655 ?
Fe1 Fe2 C7 Fe2 138.21(4) . . . 2_655 ?
C3 Fe2 C7 Cu1 10.93(8) . . . . ?
C1 Fe2 C7 Cu1 -94.31(6) . . . . ?
C2 Fe2 C7 Cu1 143.66(7) . . . . ?
Cu1 Fe2 C7 Cu1 -97.60(8) 2_655 . . . ?
Fe1 Fe2 C7 Cu1 173.00(7) 2_655 . . . ?
Fe1 Fe2 C7 Cu1 89.405(13) . . . . ?
C3 Fe2 C7 Cu1 108.52(6) . . . 2_655 ?
C1 Fe2 C7 Cu1 3.29(8) . . . 2_655 ?
C2 Fe2 C7 Cu1 -118.75(8) . . . 2_655 ?
Cu1 Fe2 C7 Cu1 97.60(8) . . . 2_655 ?
Fe1 Fe2 C7 Cu1 -89.406(13) 2_655 . . 2_655 ?
Fe1 Fe2 C7 Cu1 -173.00(8) . . . 2_655 ?
C3 Fe2 C7 Fe1 -162.07(5) . . . 2_655 ?
C1 Fe2 C7 Fe1 92.69(7) . . . 2_655 ?
C2 Fe2 C7 Fe1 -29.34(8) . . . 2_655 ?
Cu1 Fe2 C7 Fe1 89.406(13) 2_655 . . 2_655 ?
Cu1 Fe2 C7 Fe1 -173.00(7) . . . 2_655 ?
Fe1 Fe2 C7 Fe1 -83.59(7) . . . 2_655 ?
C3 Fe2 C7 Fe1 -78.48(8) . . . . ?
C1 Fe2 C7 Fe1 176.29(5) . . . . ?
C2 Fe2 C7 Fe1 54.25(7) . . . . ?
Cu1 Fe2 C7 Fe1 173.00(8) 2_655 . . . ?
Cu1 Fe2 C7 Fe1 -89.405(13) . . . . ?
Fe1 Fe2 C7 Fe1 83.59(7) 2_655 . . . ?
N1 Cu1 C7 Fe2 -126.3(4) . . . 2_655 ?
C1 Cu1 C7 Fe2 -2.15(5) 2_655 . . 2_655 ?
Fe2 Cu1 C7 Fe2 -179.64(8) . . . 2_655 ?
Fe1 Cu1 C7 Fe2 89.72(4) . . . 2_655 ?
Cu1 Cu1 C7 Fe2 -90.03(4) 2_655 . . 2_655 ?
N1 Cu1 C7 Fe2 53.4(5) . . . . ?
C1 Cu1 C7 Fe2 177.49(5) 2_655 . . . ?
Fe2 Cu1 C7 Fe2 179.64(8) 2_655 . . . ?
Fe1 Cu1 C7 Fe2 -90.63(4) . . . . ?
Cu1 Cu1 C7 Fe2 89.62(4) 2_655 . . . ?
N1 Cu1 C7 Cu1 -36.2(4) . . . 2_655 ?
C1 Cu1 C7 Cu1 87.87(3) 2_655 . . 2_655 ?
Fe2 Cu1 C7 Cu1 90.03(4) 2_655 . . 2_655 ?
Fe2 Cu1 C7 Cu1 -89.62(4) . . . 2_655 ?
Fe1 Cu1 C7 Cu1 179.748(7) . . . 2_655 ?
N1 Cu1 C7 Fe1 141.7(5) . . . 2_655 ?
C1 Cu1 C7 Fe1 -94.20(7) 2_655 . . 2_655 ?
Fe2 Cu1 C7 Fe1 -92.04(9) 2_655 . . 2_655 ?
Fe2 Cu1 C7 Fe1 88.31(6) . . . 2_655 ?
Fe1 Cu1 C7 Fe1 -2.32(7) . . . 2_655 ?
Cu1 Cu1 C7 Fe1 177.93(6) 2_655 . . 2_655 ?
N1 Cu1 C7 Fe1 144.0(4) . . . . ?
C1 Cu1 C7 Fe1 -91.87(3) 2_655 . . . ?
Fe2 Cu1 C7 Fe1 -89.72(4) 2_655 . . . ?
Fe2 Cu1 C7 Fe1 90.63(4) . . . . ?
Cu1 Cu1 C7 Fe1 -179.748(7) 2_655 . . . ?
C6 Fe1 C7 Fe2 -179.70(6) . . . 2_655 ?
C4 Fe1 C7 Fe2 51.06(8) . . . 2_655 ?
C5 Fe1 C7 Fe2 -69.67(7) . . . 2_655 ?
Fe1 Fe1 C7 Fe2 90.67(4) 2_655 . . 2_655 ?
Cu1 Fe1 C7 Fe2 -89.61(4) . . . 2_655 ?
Fe2 Fe1 C7 Fe2 -179.68(7) . . . 2_655 ?
C6 Fe1 C7 Fe2 -0.02(8) . . . . ?
C4 Fe1 C7 Fe2 -129.26(7) . . . . ?
C5 Fe1 C7 Fe2 110.01(6) . . . . ?
Fe1 Fe1 C7 Fe2 -89.64(4) 2_655 . . . ?
Fe2 Fe1 C7 Fe2 179.68(7) 2_655 . . . ?
Cu1 Fe1 C7 Fe2 90.07(4) . . . . ?
C6 Fe1 C7 Cu1 -90.09(6) . . . . ?
C4 Fe1 C7 Cu1 140.67(7) . . . . ?
C5 Fe1 C7 Cu1 19.94(5) . . . . ?
Fe1 Fe1 C7 Cu1 -179.715(8) 2_655 . . . ?
Fe2 Fe1 C7 Cu1 89.61(4) 2_655 . . . ?
Fe2 Fe1 C7 Cu1 -90.07(4) . . . . ?
C6 Fe1 C7 Cu1 91.96(8) . . . 2_655 ?
C4 Fe1 C7 Cu1 -37.28(10) . . . 2_655 ?
C5 Fe1 C7 Cu1 -158.01(8) . . . 2_655 ?
Fe1 Fe1 C7 Cu1 2.34(7) 2_655 . . 2_655 ?
Fe2 Fe1 C7 Cu1 -88.33(6) 2_655 . . 2_655 ?
Cu1 Fe1 C7 Cu1 -177.95(6) . . . 2_655 ?
Fe2 Fe1 C7 Cu1 91.98(9) . . . 2_655 ?
C6 Fe1 C7 Fe1 89.63(6) . . . 2_655 ?
C4 Fe1 C7 Fe1 -39.61(7) . . . 2_655 ?
C5 Fe1 C7 Fe1 -160.34(5) . . . 2_655 ?
Fe2 Fe1 C7 Fe1 -90.67(4) 2_655 . . 2_655 ?
Cu1 Fe1 C7 Fe1 179.715(8) . . . 2_655 ?
Fe2 Fe1 C7 Fe1 89.64(4) . . . 2_655 ?
C7 Cu1 N1 C8 -64.8(14) . . . . ?
C1 Cu1 N1 C8 171.6(12) 2_655 . . . ?
Fe2 Cu1 N1 C8 174.2(12) 2_655 . . . ?
Fe2 Cu1 N1 C8 -15.9(12) . . . . ?
Fe1 Cu1 N1 C8 75.3(12) . . . . ?
Cu1 Cu1 N1 C8 -97.5(12) 2_655 . . . ?
Cu1 N1 C8 C9 22(6) . . . . ?
N1 C8 C9 C11 88(6) . . . . ?
N1 C8 C9 C10 -90(6) . . . . ?
C11 C9 C10 C11 -0.2(3) . . . 5 ?
C8 C9 C10 C11 177.75(14) . . . 5 ?
C10 C9 C11 C10 0.2(3) . . . 5 ?
C8 C9 C11 C10 -177.75(14) . . . 5 ?
C102 C101 O100 C104 -9.0(2) . . . . ?
O100 C101 C102 C103 29.7(2) . . . . ?
C104 C103 C102 C101 -38.2(2) . . . . ?
C101 O100 C104 C103 -16.1(2) . . . . ?
C102 C103 C104 O100 34.0(2) . . . . ?
